data_7038157
loop_
_publ_author_name
'Zhu, Wen-Hua'
'Li, Shan'
'Gao, Chen'
'Xiong, Xia'
'Zhang, Yan'
'Liu, Li'
'Powell, Annie K.'
'Gao, Song'

_publ_section_title
;
 Lanthanide dinuclear complexes constructed from mixed oxygen-donor
 ligands: the effect of substituent positions of the neutral ligand on the
 magnetic dynamics in Dy analogues.
;
_journal_issue 11
_journal_name_full 'Dalton transactions (Cambridge, England : 2003)'
_journal_page_first 4614
_journal_page_last 4621
_journal_paper_doi 10.1039/c5dt04850h
_journal_volume 45
_journal_year 2016
_chemical_formula_moiety 'C27 H24 Eu N O8'
_chemical_formula_sum 'C27 H24 Eu N O8'
_chemical_formula_weight 642.43
_chemical_name_common '[Eu(4-PNO)(BZA)3(H2O)], 13feb28c'
_space_group_crystal_system monoclinic
_space_group_IT_number 14
_space_group_name_Hall '-P 2yn'
_space_group_name_H-M_alt 'P 1 21/n 1'
_symmetry_space_group_name_Hall '-P 2yn'
_symmetry_space_group_name_H-M 'P 1 21/n 1'
_atom_sites_solution_hydrogens mixed
_atom_sites_solution_primary direct
_atom_sites_solution_secondary difmap
_audit_creation_date 2015-08-19
_audit_creation_method
;
Olex2 1.2
(compiled 2015.01.26 svn.r3150 for OlexSys, GUI svn.r4998)
;
_audit_update_record
;
2015-12-09 deposited with the CCDC.
2016-01-26 downloaded from the CCDC.
;
_cell_angle_alpha 90
_cell_angle_beta 95.578(2)
_cell_angle_gamma 90
_cell_formula_units_Z 4
_cell_length_a 8.3407(8)
_cell_length_b 19.2388(17)
_cell_length_c 16.5315(15)
_cell_measurement_reflns_used 6993
_cell_measurement_temperature 296(2)
_cell_measurement_theta_max 28.310
_cell_measurement_theta_min 2.453
_cell_volume 2640.2(4)
_computing_cell_refinement 'SAINT v8.27A (Bruker, 2012)'
_computing_data_collection 'Bruker XSCANS'
_computing_data_reduction 'SAINT v8.27A (Bruker, 2012)'
_computing_molecular_graphics 'Olex2 (Dolomanov et al., 2009)'
_computing_publication_material 'Olex2 (Dolomanov et al., 2009)'
_computing_structure_refinement 'ShelXL (Sheldrick, 2008)'
_computing_structure_solution 'ShelXS (Sheldrick, 2008)'
_diffrn_ambient_temperature 296.15
_diffrn_measured_fraction_theta_full 1.000
_diffrn_measured_fraction_theta_max 0.996
_diffrn_measurement_device_type 'CCD area detector'
_diffrn_measurement_method 'phi and omega scans'
_diffrn_radiation_monochromator graphite
_diffrn_radiation_type MoK\a
_diffrn_radiation_wavelength 0.71073
_diffrn_reflns_av_R_equivalents 0.0248
_diffrn_reflns_av_unetI/netI 0.0274
_diffrn_reflns_Laue_measured_fraction_full 1.000
_diffrn_reflns_Laue_measured_fraction_max 0.996
_diffrn_reflns_limit_h_max 10
_diffrn_reflns_limit_h_min -11
_diffrn_reflns_limit_k_max 25
_diffrn_reflns_limit_k_min -24
_diffrn_reflns_limit_l_max 19
_diffrn_reflns_limit_l_min -22
_diffrn_reflns_number 19676
_diffrn_reflns_point_group_measured_fraction_full 1.000
_diffrn_reflns_point_group_measured_fraction_max 0.996
_diffrn_reflns_theta_full 25.242
_diffrn_reflns_theta_max 28.396
_diffrn_reflns_theta_min 1.629
_diffrn_source 'fine-focus sealed tube'
_exptl_absorpt_coefficient_mu 2.425
_exptl_absorpt_correction_T_max 0.768
_exptl_absorpt_correction_T_min 0.672
_exptl_absorpt_process_details 'SADABS; Bruker, 2000'
_exptl_crystal_colour yellow
_exptl_crystal_density_diffrn 1.616
_exptl_crystal_description block
_exptl_crystal_F_000 1280
_exptl_crystal_size_max 0.18
_exptl_crystal_size_mid 0.15
_exptl_crystal_size_min 0.12
_refine_diff_density_max 0.884
_refine_diff_density_min -0.619
_refine_diff_density_rms 0.074
_refine_ls_extinction_method none
_refine_ls_goodness_of_fit_ref 1.027
_refine_ls_hydrogen_treatment mixed
_refine_ls_matrix_type full
_refine_ls_number_parameters 343
_refine_ls_number_reflns 6587
_refine_ls_number_restraints 3
_refine_ls_restrained_S_all 1.027
_refine_ls_R_factor_all 0.0377
_refine_ls_R_factor_gt 0.0243
_refine_ls_shift/su_max 0.001
_refine_ls_shift/su_mean 0.000
_refine_ls_structure_factor_coef Fsqd
_refine_ls_weighting_details 'w=1/[\s^2^(Fo^2^)+(0.0300P)^2^+0.9160P] where P=(Fo^2^+2Fc^2^)/3'
_refine_ls_weighting_scheme calc
_refine_ls_wR_factor_gt 0.0596
_refine_ls_wR_factor_ref 0.0662
_reflns_Friedel_coverage 0.000
_reflns_number_gt 4964
_reflns_number_total 6587
_reflns_threshold_expression 'I > 2\s(I)'
_cod_data_source_file c5dt04850h2.cif
_cod_data_source_block a
_cod_depositor_comments 'Adding full bibliography for 7038154--7038162.cif.'
_cod_database_code 7038157
_shelxl_version_number 2014/6
_shelx_space_group_comment
;
The symmetry employed for this shelxl refinement is uniquely defined
by the following loop, which should always be used as a source of
symmetry information in preference to the above space-group names.
They are only intended as comments.
;
_shelx_estimated_absorpt_t_max 0.760
_shelx_estimated_absorpt_t_min 0.669
_olex2_refinement_description
;
1. Fixed Uiso
 At 1.2 times of:
  All C(H) groups
 At 1.5 times of:
  All C(H,H,H) groups
2. Restrained distances
 O8-H8B = O8-H8A
 0.96 with sigma of 0.02
 H8B-H8A
 1.52 with sigma of 0.02
3.a Aromatic/amide H refined with riding coordinates:
 C26(H26), C4(H4), C7(H7), C19(H19), C8(H8), C3(H3), C9(H9), C18(H18),
 C12(H12), C17(H17), C11(H11), C6(H6), C16(H16), C20(H20), C5(H5), C27(H27),
 C23(H23), C24(H24), C25(H25)
3.b Idealised Me refined as rotating group:
 C13(H13A,H13B,H13C)
;
_olex2_submission_special_instructions 'No special instructions were received'

loop_
_space_group_symop_operation_xyz
'x, y, z'
'-x+1/2, y+1/2, -z+1/2'
'-x, -y, -z'
'x-1/2, -y-1/2, z-1/2'

loop_
_atom_site_label
_atom_site_type_symbol
_atom_site_fract_x
_atom_site_fract_y
_atom_site_fract_z
_atom_site_U_iso_or_equiv
_atom_site_adp_type
_atom_site_occupancy
_atom_site_site_symmetry_order
_atom_site_calc_flag
_atom_site_refinement_flags_posn
Eu1 Eu 0.21021(2) 0.00169(2) 0.09984(2) 0.02628(5) Uani 1 1 d .
C26 C -0.3735(6) -0.00942(18) 0.3330(3) 0.0744(13) Uani 1 1 d .
H26 H -0.4825 0.0001 0.3209 0.089 Uiso 1 1 calc R
C21 C 0.0061(3) -0.01463(13) 0.22680(16) 0.0339(6) Uani 1 1 d .
C14 C 0.4229(3) 0.11332(13) 0.14648(16) 0.0327(5) Uani 1 1 d .
C1 C -0.0107(3) 0.12940(13) -0.02412(16) 0.0298(5) Uani 1 1 d .
C2 C 0.0313(3) 0.20459(13) -0.00923(15) 0.0312(6) Uani 1 1 d .
C22 C -0.1064(4) -0.01962(13) 0.29141(17) 0.0397(6) Uani 1 1 d .
C4 C 0.1884(4) 0.29327(16) 0.0628(2) 0.0554(8) Uani 1 1 d .
H4 H 0.2669 0.3059 0.1040 0.066 Uiso 1 1 calc R
C15 C 0.5227(3) 0.17695(12) 0.16550(16) 0.0329(6) Uani 1 1 d .
C7 C -0.0443(4) 0.25545(14) -0.05807(18) 0.0480(7) Uani 1 1 d .
H7 H -0.1251 0.2434 -0.0984 0.058 Uiso 1 1 calc R
C19 C 0.5747(4) 0.28073(15) 0.2444(2) 0.0551(8) Uani 1 1 d .
H19 H 0.5522 0.3092 0.2873 0.066 Uiso 1 1 calc R
C8 C 0.3992(4) -0.16092(15) 0.20972(18) 0.0450(7) Uani 1 1 d .
H8 H 0.3401 -0.1359 0.2447 0.054 Uiso 1 1 calc R
C3 C 0.1458(4) 0.22407(14) 0.05220(18) 0.0437(7) Uani 1 1 d .
H3 H 0.1949 0.1905 0.0868 0.052 Uiso 1 1 calc R
C9 C 0.4219(4) -0.23107(16) 0.2207(2) 0.0522(8) Uani 1 1 d .
H9 H 0.3777 -0.2531 0.2634 0.063 Uiso 1 1 calc R
C18 C 0.6890(4) 0.29988(15) 0.1950(2) 0.0520(8) Uani 1 1 d .
H18 H 0.7444 0.3415 0.2045 0.062 Uiso 1 1 calc R
C10 C 0.5084(4) -0.26933(15) 0.1700(2) 0.0549(8) Uani 1 1 d .
C12 C 0.5462(4) -0.16398(15) 0.09713(19) 0.0522(8) Uani 1 1 d .
H12 H 0.5889 -0.1411 0.0545 0.063 Uiso 1 1 calc R
C17 C 0.7229(4) 0.25849(16) 0.1314(2) 0.0563(8) Uani 1 1 d .
H17 H 0.8014 0.2719 0.0982 0.068 Uiso 1 1 calc R
C11 C 0.5688(5) -0.23424(17) 0.1077(2) 0.0643(10) Uani 1 1 d .
H11 H 0.6266 -0.2586 0.0715 0.077 Uiso 1 1 calc R
C6 C 0.0001(5) 0.32446(15) -0.0471(2) 0.0666(10) Uani 1 1 d .
H6 H -0.0491 0.3585 -0.0810 0.080 Uiso 1 1 calc R
C16 C 0.6402(4) 0.19660(14) 0.11654(19) 0.0466(7) Uani 1 1 d .
H16 H 0.6638 0.1683 0.0737 0.056 Uiso 1 1 calc R
C13 C 0.5346(6) -0.34622(17) 0.1824(3) 0.0986(16) Uani 1 1 d .
H13A H 0.6196 -0.3537 0.2250 0.148 Uiso 1 1 calc GR
H13B H 0.5635 -0.3668 0.1330 0.148 Uiso 1 1 calc GR
H13C H 0.4372 -0.3672 0.1973 0.148 Uiso 1 1 calc GR
C20 C 0.4922(4) 0.21858(15) 0.23035(18) 0.0475(7) Uani 1 1 d .
H20 H 0.4162 0.2049 0.2647 0.057 Uiso 1 1 calc R
C5 C 0.1160(5) 0.34271(15) 0.0134(2) 0.0631(10) Uani 1 1 d .
H5 H 0.1452 0.3891 0.0206 0.076 Uiso 1 1 calc R
C27 C -0.2690(4) -0.00456(14) 0.2735(2) 0.0520(8) Uani 1 1 d .
H27 H -0.3075 0.0089 0.2212 0.062 Uiso 1 1 calc R
C23 C -0.0488(5) -0.03932(18) 0.36941(19) 0.0595(9) Uani 1 1 d .
H23 H 0.0597 -0.0497 0.3817 0.071 Uiso 1 1 calc R
C24 C -0.1545(6) -0.0434(2) 0.4291(2) 0.0796(13) Uani 1 1 d .
H24 H -0.1165 -0.0562 0.4818 0.096 Uiso 1 1 calc R
C25 C -0.3140(7) -0.0287(2) 0.4108(3) 0.0853(15) Uani 1 1 d .
H25 H -0.3838 -0.0317 0.4512 0.102 Uiso 1 1 calc R
N1 N 0.4622(3) -0.12867(11) 0.14862(14) 0.0368(5) Uani 1 1 d .
O4 O 0.4411(2) 0.07905(8) 0.08283(11) 0.0346(4) Uani 1 1 d .
O7 O -0.0441(2) 0.01166(10) 0.15855(12) 0.0409(5) Uani 1 1 d .
O8 O 0.2821(2) -0.02334(12) -0.03396(12) 0.0420(5) Uani 1 1 d D
O1 O 0.0641(2) 0.08397(9) 0.01897(11) 0.0397(4) Uani 1 1 d .
O6 O 0.1493(2) -0.03525(10) 0.23976(11) 0.0425(5) Uani 1 1 d .
O5 O 0.3145(2) 0.09678(9) 0.19112(11) 0.0420(5) Uani 1 1 d .
O3 O 0.4426(2) -0.06085(9) 0.13776(12) 0.0433(5) Uani 1 1 d .
O2 O -0.1178(2) 0.11550(9) -0.08030(11) 0.0419(5) Uani 1 1 d .
H8A H 0.207(3) -0.0165(19) -0.0797(17) 0.085(13) Uiso 1 1 d D
H8B H 0.376(3) -0.0406(17) -0.0525(18) 0.074(11) Uiso 1 1 d D

loop_
_atom_site_aniso_label
_atom_site_aniso_U_11
_atom_site_aniso_U_22
_atom_site_aniso_U_33
_atom_site_aniso_U_23
_atom_site_aniso_U_13
_atom_site_aniso_U_12
Eu1 0.02364(7) 0.02440(7) 0.03072(8) 0.00125(5) 0.00233(5) 0.00100(5)
C26 0.062(3) 0.074(3) 0.092(3) -0.016(2) 0.038(2) -0.0126(19)
C21 0.0363(15) 0.0306(12) 0.0345(14) -0.0017(10) 0.0026(11) -0.0037(11)
C14 0.0274(13) 0.0320(12) 0.0377(14) -0.0026(11) -0.0020(11) 0.0014(10)
C1 0.0294(13) 0.0257(12) 0.0361(13) 0.0027(10) 0.0118(11) 0.0023(10)
C2 0.0319(14) 0.0273(12) 0.0350(14) -0.0006(10) 0.0060(11) 0.0004(10)
C22 0.0516(19) 0.0312(12) 0.0376(15) -0.0038(11) 0.0111(13) -0.0094(12)
C4 0.057(2) 0.0413(16) 0.065(2) -0.0128(15) -0.0043(16) -0.0076(15)
C15 0.0280(14) 0.0303(12) 0.0399(15) -0.0014(11) 0.0004(11) -0.0021(10)
C7 0.060(2) 0.0319(13) 0.0491(18) 0.0039(13) -0.0086(15) 0.0018(13)
C19 0.059(2) 0.0462(17) 0.059(2) -0.0231(15) 0.0031(17) -0.0042(16)
C8 0.0388(17) 0.0529(17) 0.0436(16) 0.0071(14) 0.0049(13) 0.0084(14)
C3 0.0458(17) 0.0349(14) 0.0486(17) -0.0026(12) -0.0043(14) -0.0004(13)
C9 0.0472(19) 0.0534(18) 0.056(2) 0.0224(15) 0.0050(15) 0.0037(15)
C18 0.0477(19) 0.0353(14) 0.071(2) -0.0098(14) -0.0024(16) -0.0072(13)
C10 0.064(2) 0.0366(15) 0.063(2) 0.0078(15) -0.0007(17) 0.0092(15)
C12 0.064(2) 0.0483(17) 0.0464(18) 0.0101(14) 0.0164(16) 0.0122(15)
C17 0.051(2) 0.0458(17) 0.074(2) -0.0095(16) 0.0184(17) -0.0152(15)
C11 0.088(3) 0.0463(18) 0.061(2) 0.0025(16) 0.020(2) 0.0235(18)
C6 0.096(3) 0.0287(14) 0.072(2) 0.0112(15) -0.008(2) 0.0069(17)
C16 0.0459(18) 0.0387(15) 0.0569(19) -0.0109(13) 0.0139(15) -0.0075(13)
C13 0.134(4) 0.0404(19) 0.122(4) 0.022(2) 0.016(3) 0.021(2)
C20 0.0447(18) 0.0510(17) 0.0471(18) -0.0120(14) 0.0058(14) -0.0079(14)
C5 0.082(3) 0.0306(15) 0.077(2) -0.0106(16) 0.009(2) -0.0102(16)
C27 0.052(2) 0.0529(18) 0.0542(19) -0.0066(14) 0.0226(16) -0.0075(15)
C23 0.076(3) 0.063(2) 0.0395(18) 0.0006(15) 0.0075(16) -0.0145(18)
C24 0.114(4) 0.088(3) 0.039(2) -0.0028(19) 0.018(2) -0.035(3)
C25 0.114(4) 0.085(3) 0.067(3) -0.018(2) 0.055(3) -0.034(3)
N1 0.0309(12) 0.0359(11) 0.0422(13) 0.0066(10) -0.0040(10) 0.0055(9)
O4 0.0327(10) 0.0302(8) 0.0418(11) -0.0073(8) 0.0079(8) -0.0026(7)
O7 0.0336(11) 0.0554(12) 0.0342(10) 0.0082(8) 0.0049(8) 0.0063(9)
O8 0.0281(11) 0.0606(12) 0.0376(11) -0.0093(9) 0.0049(8) 0.0072(10)
O1 0.0404(11) 0.0297(9) 0.0496(11) 0.0104(8) 0.0071(9) 0.0075(8)
O6 0.0409(12) 0.0474(11) 0.0390(11) 0.0075(9) 0.0026(9) 0.0047(9)
O5 0.0428(12) 0.0466(10) 0.0381(11) -0.0070(8) 0.0116(9) -0.0105(9)
O3 0.0337(10) 0.0306(9) 0.0636(13) 0.0070(9) -0.0048(9) 0.0050(8)
O2 0.0450(12) 0.0324(9) 0.0463(11) -0.0003(8) -0.0060(9) -0.0053(8)

loop_
_atom_type_symbol
_atom_type_description
_atom_type_scat_dispersion_real
_atom_type_scat_dispersion_imag
_atom_type_scat_source
C C 0.0033 0.0016 'International Tables Vol C Tables 4.2.6.8 and 6.1.1.4'
H H 0.0000 0.0000 'International Tables Vol C Tables 4.2.6.8 and 6.1.1.4'
N N 0.0061 0.0033 'International Tables Vol C Tables 4.2.6.8 and 6.1.1.4'
O O 0.0106 0.0060 'International Tables Vol C Tables 4.2.6.8 and 6.1.1.4'
Eu Eu -0.1578 3.6682 'International Tables Vol C Tables 4.2.6.8 and 6.1.1.4'

loop_
_geom_angle_atom_site_label_1
_geom_angle_atom_site_label_2
_geom_angle_atom_site_label_3
_geom_angle
_geom_angle_site_symmetry_1
_geom_angle_site_symmetry_3
C21 Eu1 C1 82.89(7) . 3
C14 Eu1 C21 106.58(7) . .
C14 Eu1 C1 170.30(7) . 3
O4 Eu1 C21 132.77(6) . .
O4 Eu1 C14 26.32(6) . .
O4 Eu1 C1 144.04(6) . 3
O4 Eu1 O6 120.23(6) . .
O4 Eu1 O5 52.61(6) . .
O7 Eu1 C21 26.37(7) . .
O7 Eu1 C14 112.25(7) . .
O7 Eu1 C1 77.15(6) . 3
O7 Eu1 O4 136.03(6) . .
O7 Eu1 O6 52.57(6) . .
O7 Eu1 O5 88.09(6) . .
O8 Eu1 C21 151.65(7) . .
O8 Eu1 C14 101.34(7) . .
O8 Eu1 C1 69.43(7) . 3
O8 Eu1 O4 75.43(6) . .
O8 Eu1 O7 133.83(7) . .
O8 Eu1 O6 151.89(7) . .
O8 Eu1 O5 127.36(7) . .
O1 Eu1 C21 100.40(7) . .
O1 Eu1 C14 85.45(7) . .
O1 Eu1 C1 95.01(7) . 3
O1 Eu1 O4 84.03(6) . .
O1 Eu1 O7 75.37(6) . .
O1 Eu1 O8 76.79(7) . .
O1 Eu1 O6 125.17(6) . .
O1 Eu1 O5 88.91(7) . .
O1 Eu1 O2 114.67(6) . 3
O6 Eu1 C21 26.20(7) . .
O6 Eu1 C14 98.06(7) . .
O6 Eu1 C1 89.61(6) . 3
O5 Eu1 C21 80.31(7) . .
O5 Eu1 C14 26.30(6) . .
O5 Eu1 C1 163.18(6) . 3
O5 Eu1 O6 74.86(6) . .
O3 Eu1 C21 106.73(7) . .
O3 Eu1 C14 80.52(7) . .
O3 Eu1 C1 94.92(6) . 3
O3 Eu1 O4 72.71(6) . .
O3 Eu1 O7 132.42(7) . .
O3 Eu1 O8 82.39(7) . .
O3 Eu1 O1 152.03(7) . .
O3 Eu1 O6 80.96(7) . .
O3 Eu1 O5 89.07(7) . .
O3 Eu1 O2 78.30(6) . 3
O2 Eu1 C21 77.74(7) 3 .
O2 Eu1 C14 158.71(7) 3 .
O2 Eu1 C1 19.80(6) 3 3
O2 Eu1 O4 142.74(6) 3 .
O2 Eu1 O7 81.13(7) 3 .
O2 Eu1 O8 78.02(7) 3 .
O2 Eu1 O6 76.53(6) 3 .
O2 Eu1 O5 150.19(6) 3 .
C27 C26 H26 120.4 . .
C27 C26 C25 119.1(4) . .
C25 C26 H26 120.4 . .
C22 C21 Eu1 176.6(2) . .
O7 C21 Eu1 58.00(14) . .
O7 C21 C22 119.0(3) . .
O6 C21 Eu1 62.22(14) . .
O6 C21 C22 120.7(2) . .
O6 C21 O7 120.2(2) . .
C15 C14 Eu1 173.86(18) . .
O4 C14 Eu1 60.17(13) . .
O4 C14 C15 119.5(2) . .
O5 C14 Eu1 60.31(13) . .
O5 C14 C15 119.9(2) . .
O5 C14 O4 120.4(2) . .
C2 C1 Eu1 157.57(17) . 3
O1 C1 Eu1 83.35(15) . 3
O1 C1 C2 118.8(2) . .
O2 C1 Eu1 40.35(12) . 3
O2 C1 C2 117.7(2) . .
O2 C1 O1 123.5(2) . .
C7 C2 C1 120.0(2) . .
C3 C2 C1 121.1(2) . .
C3 C2 C7 118.9(2) . .
C27 C22 C21 120.2(3) . .
C23 C22 C21 119.9(3) . .
C23 C22 C27 119.9(3) . .
C3 C4 H4 119.9 . .
C5 C4 H4 119.9 . .
C5 C4 C3 120.3(3) . .
C16 C15 C14 120.8(2) . .
C20 C15 C14 119.8(2) . .
C20 C15 C16 119.3(2) . .
C2 C7 H7 119.9 . .
C2 C7 C6 120.1(3) . .
C6 C7 H7 119.9 . .
C18 C19 H19 120.1 . .
C18 C19 C20 119.7(3) . .
C20 C19 H19 120.1 . .
C9 C8 H8 120.1 . .
N1 C8 H8 120.1 . .
N1 C8 C9 119.8(3) . .
C2 C3 C4 120.4(3) . .
C2 C3 H3 119.8 . .
C4 C3 H3 119.8 . .
C8 C9 H9 119.3 . .
C10 C9 C8 121.4(3) . .
C10 C9 H9 119.3 . .
C19 C18 H18 119.6 . .
C19 C18 C17 120.7(3) . .
C17 C18 H18 119.6 . .
C9 C10 C13 121.4(3) . .
C11 C10 C9 116.7(3) . .
C11 C10 C13 121.9(3) . .
C11 C12 H12 120.2 . .
N1 C12 H12 120.2 . .
N1 C12 C11 119.5(3) . .
C18 C17 H17 120.0 . .
C18 C17 C16 119.9(3) . .
C16 C17 H17 120.0 . .
C10 C11 C12 121.7(3) . .
C10 C11 H11 119.2 . .
C12 C11 H11 119.2 . .
C7 C6 H6 119.9 . .
C5 C6 C7 120.2(3) . .
C5 C6 H6 119.9 . .
C15 C16 C17 120.0(3) . .
C15 C16 H16 120.0 . .
C17 C16 H16 120.0 . .
C10 C13 H13A 109.5 . .
C10 C13 H13B 109.5 . .
C10 C13 H13C 109.5 . .
H13A C13 H13B 109.5 . .
H13A C13 H13C 109.5 . .
H13B C13 H13C 109.5 . .
C15 C20 C19 120.3(3) . .
C15 C20 H20 119.9 . .
C19 C20 H20 119.9 . .
C4 C5 C6 120.1(3) . .
C4 C5 H5 119.9 . .
C6 C5 H5 119.9 . .
C26 C27 C22 120.4(4) . .
C26 C27 H27 119.8 . .
C22 C27 H27 119.8 . .
C22 C23 H23 120.3 . .
C22 C23 C24 119.4(4) . .
C24 C23 H23 120.3 . .
C23 C24 H24 119.9 . .
C25 C24 C23 120.2(4) . .
C25 C24 H24 119.9 . .
C26 C25 H25 119.5 . .
C24 C25 C26 121.0(4) . .
C24 C25 H25 119.5 . .
C8 N1 C12 120.9(2) . .
O3 N1 C8 120.5(2) . .
O3 N1 C12 118.6(2) . .
C14 O4 Eu1 93.51(15) . .
C21 O7 Eu1 95.63(17) . .
Eu1 O8 H8A 120(2) . .
Eu1 O8 H8B 132.1(19) . .
H8A O8 H8B 107(2) . .
C1 O1 Eu1 178.22(19) . .
C21 O6 Eu1 91.58(15) . .
C14 O5 Eu1 93.39(15) . .
N1 O3 Eu1 129.62(15) . .
C1 O2 Eu1 119.85(16) . 3

loop_
_geom_bond_atom_site_label_1
_geom_bond_atom_site_label_2
_geom_bond_distance
_geom_bond_site_symmetry_2
Eu1 C21 2.845(3) .
Eu1 C14 2.844(3) .
Eu1 C1 3.208(3) 3
Eu1 O4 2.4716(17) .
Eu1 O7 2.425(2) .
Eu1 O8 2.3961(19) .
Eu1 O1 2.3371(18) .
Eu1 O6 2.5184(18) .
Eu1 O5 2.4748(18) .
Eu1 O3 2.3154(18) .
Eu1 O2 2.3946(17) 3
C26 H26 0.9300 .
C26 C27 1.379(5) .
C26 C25 1.384(7) .
C21 C22 1.492(4) .
C21 O7 1.270(3) .
C21 O6 1.257(3) .
C14 C15 1.496(3) .
C14 O4 1.263(3) .
C14 O5 1.262(3) .
C1 Eu1 3.208(3) 3
C1 C2 1.503(3) .
C1 O1 1.255(3) .
C1 O2 1.253(3) .
C2 C7 1.381(4) .
C2 C3 1.377(4) .
C22 C27 1.390(5) .
C22 C23 1.384(4) .
C4 H4 0.9300 .
C4 C3 1.385(4) .
C4 C5 1.357(5) .
C15 C16 1.383(4) .
C15 C20 1.381(4) .
C7 H7 0.9300 .
C7 C6 1.386(4) .
C19 H19 0.9300 .
C19 C18 1.365(4) .
C19 C20 1.388(4) .
C8 H8 0.9300 .
C8 C9 1.373(4) .
C8 N1 1.336(3) .
C3 H3 0.9300 .
C9 H9 0.9300 .
C9 C10 1.372(4) .
C18 H18 0.9300 .
C18 C17 1.370(4) .
C10 C11 1.369(5) .
C10 C13 1.506(4) .
C12 H12 0.9300 .
C12 C11 1.373(4) .
C12 N1 1.339(4) .
C17 H17 0.9300 .
C17 C16 1.386(4) .
C11 H11 0.9300 .
C6 H6 0.9300 .
C6 C5 1.367(5) .
C16 H16 0.9300 .
C13 H13A 0.9600 .
C13 H13B 0.9600 .
C13 H13C 0.9600 .
C20 H20 0.9300 .
C5 H5 0.9300 .
C27 H27 0.9300 .
C23 H23 0.9300 .
C23 C24 1.388(5) .
C24 H24 0.9300 .
C24 C25 1.365(6) .
C25 H25 0.9300 .
N1 O3 1.325(3) .
O8 H8A 0.942(18) .
O8 H8B 0.931(17) .
O2 Eu1 2.3947(17) 3

loop_
_geom_hbond_atom_site_label_D
_geom_hbond_atom_site_label_H
_geom_hbond_atom_site_label_A
_geom_hbond_distance_DH
_geom_hbond_distance_HA
_geom_hbond_distance_DA
_geom_hbond_angle_DHA
_geom_hbond_site_symmetry_A
O8 H8A O7 0.942(18) 1.792(18) 2.727(3) 171(4) 3
O8 H8B O4 0.931(17) 1.808(17) 2.738(3) 176(3) 3_655
